data_2212927
loop_
_publ_author_name
'Javeed H. Zaidi'
'Tahir Mehmood'
'Muhammad Zareef'
'Ghulam Qadeer'
'Wai-Yeung Wong'

_publ_section_title
;
 Phenyl 3-phenyloxiran-2-yl ketone
;
_journal_coeditor_code HK2208
_journal_issue 4
_journal_name_full 'Acta Crystallographica Section E'
_journal_page_first o1721
_journal_page_last o1722
_journal_paper_doi 10.1107/S1600536807010409
_journal_volume 63
_journal_year 2007
_chemical_formula_iupac 'C15 H12 O2'
_chemical_formula_moiety 'C15 H12 O2'
_chemical_formula_sum 'C15 H12 O2'
_chemical_formula_weight 224.25
_chemical_melting_point 81(2)
_chemical_name_common phenyl(3-phenyloxiran-2-yl)methanone
_chemical_name_systematic
;
phenyl 3-phenyloxiran-2-yl ketone
;
_space_group_IT_number 61
_symmetry_cell_setting orthorhombic
_symmetry_space_group_name_Hall '-P 2ac 2ab'
_symmetry_space_group_name_H-M 'P b c a'
_atom_sites_solution_hydrogens geom
_atom_sites_solution_primary direct
_atom_sites_solution_secondary difmap
_audit_creation_method SHELXL97
_cell_angle_alpha 90.00
_cell_angle_beta 90.00
_cell_angle_gamma 90.00
_cell_formula_units_Z 8
_cell_length_a 10.4254(9)
_cell_length_b 7.9957(7)
_cell_length_c 27.826(2)
_cell_measurement_reflns_used 2.55
_cell_measurement_temperature 294(2)
_cell_measurement_theta_max 2883
_cell_measurement_theta_min 28.30
_cell_volume 2319.5(3)
_computing_cell_refinement 'SAINT (Bruker, 2000)'
_computing_data_collection 'SMART (Bruker, 2000)'
_computing_data_reduction SAINT
_computing_molecular_graphics 'SHELXTL (Sheldrick,1997b)'
_computing_publication_material
;
SHELXTL, PARST (Nardelli, 1995) and PLATON (Spek, 2003).
;
_computing_structure_refinement 'SHELXL97 (Sheldrick,1997a)'
_computing_structure_solution 'SHELXS97 (Sheldrick,1997a)'
_diffrn_ambient_temperature 294(2)
_diffrn_measured_fraction_theta_full 0.965
_diffrn_measured_fraction_theta_max 0.965
_diffrn_measurement_device_type 'Bruker SMART CCD area-detector'
_diffrn_measurement_method '\w and \f'
_diffrn_radiation_monochromator graphite
_diffrn_radiation_source 'fine-focus sealed tube'
_diffrn_radiation_type MoK\a
_diffrn_radiation_wavelength 0.71073
_diffrn_reflns_av_R_equivalents 0.0341
_diffrn_reflns_av_sigmaI/netI 0.0346
_diffrn_reflns_limit_h_max 6
_diffrn_reflns_limit_h_min -13
_diffrn_reflns_limit_k_max 10
_diffrn_reflns_limit_k_min -9
_diffrn_reflns_limit_l_max 36
_diffrn_reflns_limit_l_min -36
_diffrn_reflns_number 12686
_diffrn_reflns_theta_full 28.25
_diffrn_reflns_theta_max 28.25
_diffrn_reflns_theta_min 2.44
_exptl_absorpt_coefficient_mu 0.084
_exptl_absorpt_correction_T_max 0.9800
_exptl_absorpt_correction_T_min 0.9143
_exptl_absorpt_correction_type multi-scan
_exptl_absorpt_process_details '(SADABS; Bruker, 2000)'
_exptl_crystal_colour colourless
_exptl_crystal_density_diffrn 1.284
_exptl_crystal_density_method 'not measured'
_exptl_crystal_description block
_exptl_crystal_F_000 944
_exptl_crystal_size_max 0.28
_exptl_crystal_size_mid 0.25
_exptl_crystal_size_min 0.20
_refine_diff_density_max 0.150
_refine_diff_density_min -0.123
_refine_ls_extinction_method none
_refine_ls_goodness_of_fit_ref 0.991
_refine_ls_hydrogen_treatment constr
_refine_ls_matrix_type full
_refine_ls_number_parameters 154
_refine_ls_number_reflns 2773
_refine_ls_number_restraints 0
_refine_ls_restrained_S_all 0.991
_refine_ls_R_factor_all 0.1070
_refine_ls_R_factor_gt 0.0410
_refine_ls_shift/su_max 0.000
_refine_ls_shift/su_mean 0.000
_refine_ls_structure_factor_coef Fsqd
_refine_ls_weighting_details 'calc w = 1/[\s^2^(Fo^2^)+(0.0395P)^2^+0.4748P] where P=(Fo^2^+2Fc^2^)/3'
_refine_ls_weighting_scheme calc
_refine_ls_wR_factor_gt 0.0878
_refine_ls_wR_factor_ref 0.1162
_reflns_number_gt 1449
_reflns_number_total 2773
_reflns_threshold_expression I>2\s(I)
_cod_data_source_file hk2208.cif
_cod_data_source_block I
_cod_database_code 2212927
_cod_database_fobs_code 2212927

loop_
_symmetry_equiv_pos_as_xyz
'x, y, z'
'-x+1/2, -y, z+1/2'
'-x, y+1/2, -z+1/2'
'x+1/2, -y+1/2, -z'
'-x, -y, -z'
'x-1/2, y, -z-1/2'
'x, -y-1/2, z-1/2'
'-x-1/2, y-1/2, z'

loop_
_atom_site_type_symbol
_atom_site_label
_atom_site_fract_x
_atom_site_fract_y
_atom_site_fract_z
_atom_site_U_iso_or_equiv
_atom_site_adp_type
_atom_site_calc_flag
_atom_site_refinement_flags
_atom_site_occupancy
C C1 0.0277(2) 0.4168(2) 0.33064(5) 0.0566(5) Uani d . 1
C C2 0.0944(2) 0.5525(2) 0.31339(6) 0.0712(6) Uani d . 1
H H2A 0.1825 0.5595 0.3181 0.085 Uiso calc R 1
C C3 0.0308(3) 0.6786(3) 0.28907(7) 0.0900(7) Uani d . 1
H H3A 0.0762 0.7705 0.2777 0.108 Uiso calc R 1
C C4 -0.0988(3) 0.6685(3) 0.28164(7) 0.0899(7) Uani d . 1
H H4A -0.1409 0.7526 0.2648 0.108 Uiso calc R 1
C C5 -0.1663(2) 0.5351(3) 0.29898(7) 0.0822(6) Uani d . 1
H H5A -0.2545 0.5293 0.2943 0.099 Uiso calc R 1
C C6 -0.1038(2) 0.4091(2) 0.32336(6) 0.0678(5) Uani d . 1
H H6A -0.1501 0.3183 0.3350 0.081 Uiso calc R 1
C C7 0.09909(19) 0.2807(2) 0.35524(6) 0.0600(5) Uani d . 1
H H7A 0.1926 0.2930 0.3550 0.072 Uiso calc R 1
C C8 0.04748(19) 0.1850(2) 0.39579(6) 0.0628(5) Uani d . 1
H H8A -0.0377 0.2170 0.4075 0.075 Uiso calc R 1
C C9 0.13880(19) 0.1115(2) 0.43189(6) 0.0567(4) Uani d . 1
C C10 0.11985(16) 0.14930(18) 0.48358(6) 0.0479(4) Uani d . 1
C C11 0.19709(17) 0.0685(2) 0.51686(6) 0.0566(4) Uani d . 1
H H11A 0.2589 -0.0070 0.5063 0.068 Uiso calc R 1
C C12 0.18352(19) 0.0985(2) 0.56510(6) 0.0662(5) Uani d . 1
H H12A 0.2362 0.0438 0.5870 0.079 Uiso calc R 1
C C13 0.0923(2) 0.2091(2) 0.58108(7) 0.0698(5) Uani d . 1
H H13A 0.0831 0.2290 0.6138 0.084 Uiso calc R 1
C C14 0.01464(19) 0.2902(2) 0.54884(7) 0.0691(5) Uani d . 1
H H14A -0.0471 0.3652 0.5597 0.083 Uiso calc R 1
C C15 0.02827(17) 0.2607(2) 0.50035(7) 0.0593(4) Uani d . 1
H H15A -0.0245 0.3160 0.4786 0.071 Uiso calc R 1
O O1 0.05404(15) 0.11468(15) 0.34901(4) 0.0863(5) Uani d . 1
O O2 0.22614(14) 0.02349(17) 0.41818(4) 0.0786(4) Uani d . 1

loop_
_atom_site_aniso_label
_atom_site_aniso_U_11
_atom_site_aniso_U_22
_atom_site_aniso_U_33
_atom_site_aniso_U_12
_atom_site_aniso_U_13
_atom_site_aniso_U_23
C1 0.0746(13) 0.0585(10) 0.0368(8) -0.0031(10) 0.0036(9) -0.0062(7)
C2 0.0861(15) 0.0734(13) 0.0542(10) -0.0084(12) 0.0107(10) 0.0061(10)
C3 0.128(2) 0.0775(15) 0.0645(13) -0.0059(15) 0.0162(14) 0.0192(11)
C4 0.125(2) 0.0910(17) 0.0538(12) 0.0268(16) -0.0009(14) 0.0091(11)
C5 0.0909(17) 0.0967(16) 0.0589(12) 0.0143(14) -0.0111(12) -0.0080(12)
C6 0.0815(15) 0.0706(12) 0.0513(10) -0.0054(11) -0.0016(10) -0.0061(9)
C7 0.0744(12) 0.0562(10) 0.0493(9) -0.0067(10) 0.0051(9) -0.0053(8)
C8 0.0703(13) 0.0656(11) 0.0526(10) -0.0106(10) -0.0033(9) 0.0018(9)
C9 0.0593(11) 0.0518(10) 0.0591(10) -0.0090(9) 0.0008(9) 0.0022(8)
C10 0.0468(10) 0.0433(8) 0.0536(9) -0.0070(8) -0.0002(8) 0.0044(7)
C11 0.0567(11) 0.0519(10) 0.0611(10) 0.0022(9) -0.0026(9) 0.0009(8)
C12 0.0740(13) 0.0666(11) 0.0581(11) -0.0041(11) -0.0092(10) 0.0070(9)
C13 0.0806(14) 0.0746(13) 0.0541(10) -0.0159(12) 0.0075(11) -0.0072(10)
C14 0.0642(12) 0.0671(12) 0.0762(13) 0.0010(10) 0.0135(11) -0.0107(10)
C15 0.0547(10) 0.0552(10) 0.0681(11) 0.0027(9) -0.0030(9) 0.0038(8)
O1 0.1374(14) 0.0602(8) 0.0613(8) -0.0149(8) -0.0213(8) -0.0065(6)
O2 0.0801(10) 0.0880(9) 0.0675(8) 0.0143(8) 0.0092(7) -0.0074(7)

loop_
_atom_type_symbol
_atom_type_description
_atom_type_scat_dispersion_real
_atom_type_scat_dispersion_imag
_atom_type_scat_source
C C 0.0033 0.0016 'International Tables Vol C Tables 4.2.6.8 and 6.1.1.4'
H H 0.0000 0.0000 'International Tables Vol C Tables 4.2.6.8 and 6.1.1.4'
O O 0.0106 0.0060 'International Tables Vol C Tables 4.2.6.8 and 6.1.1.4'

loop_
_geom_angle_atom_site_label_1
_geom_angle_atom_site_label_2
_geom_angle_atom_site_label_3
_geom_angle
C2 C1 C6 118.94(18)
C2 C1 C7 119.06(19)
C6 C1 C7 121.98(17)
C1 C2 C3 120.2(2)
C1 C2 H2A 119.9
C3 C2 H2A 119.9
C4 C3 C2 120.3(2)
C4 C3 H3A 119.9
C2 C3 H3A 119.9
C5 C4 C3 120.1(2)
C5 C4 H4A 120.0
C3 C4 H4A 120.0
C4 C5 C6 120.1(2)
C4 C5 H5A 120.0
C6 C5 H5A 120.0
C5 C6 C1 120.4(2)
C5 C6 H6A 119.8
C1 C6 H6A 119.8
O1 C7 C8 58.93(11)
O1 C7 C1 117.60(16)
C8 C7 C1 123.61(17)
O1 C7 H7A 115.0
C8 C7 H7A 115.0
C1 C7 H7A 115.0
O1 C8 C7 58.88(11)
O1 C8 C9 115.31(16)
C7 C8 C9 119.06(17)
O1 C8 H8A 116.9
C7 C8 H8A 116.9
C9 C8 H8A 116.9
O2 C9 C10 121.55(16)
O2 C9 C8 119.49(16)
C10 C9 C8 118.96(16)
C15 C10 C11 118.33(16)
C15 C10 C9 123.29(16)
C11 C10 C9 118.38(15)
C12 C11 C10 120.81(17)
C12 C11 H11A 119.6
C10 C11 H11A 119.6
C11 C12 C13 120.09(17)
C11 C12 H12A 120.0
C13 C12 H12A 120.0
C14 C13 C12 120.12(18)
C14 C13 H13A 119.9
C12 C13 H13A 119.9
C13 C14 C15 119.92(18)
C13 C14 H14A 120.0
C15 C14 H14A 120.0
C14 C15 C10 120.73(17)
C14 C15 H15A 119.6
C10 C15 H15A 119.6
C7 O1 C8 62.19(10)

loop_
_geom_bond_atom_site_label_1
_geom_bond_atom_site_label_2
_geom_bond_distance
C1 C2 1.375(2)
C1 C6 1.387(3)
C1 C7 1.486(2)
C2 C3 1.384(3)
C2 H2A 0.9300
C3 C4 1.369(3)
C3 H3A 0.9300
C4 C5 1.366(3)
C4 H4A 0.9300
C5 C6 1.379(3)
C5 H5A 0.9300
C6 H6A 0.9300
C7 O1 1.419(2)
C7 C8 1.466(2)
C7 H7A 0.9800
C8 O1 1.420(2)
C8 C9 1.503(2)
C8 H8A 0.9800
C9 O2 1.213(2)
C9 C10 1.483(2)
C10 C15 1.386(2)
C10 C11 1.387(2)
C11 C12 1.371(2)
C11 H11A 0.9300
C12 C13 1.373(2)
C12 H12A 0.9300
C13 C14 1.372(3)
C13 H13A 0.9300
C14 C15 1.377(3)
C14 H14A 0.9300
C15 H15A 0.9300

loop_
_geom_torsion_atom_site_label_1
_geom_torsion_atom_site_label_2
_geom_torsion_atom_site_label_3
_geom_torsion_atom_site_label_4
_geom_torsion
C6 C1 C2 C3 -0.2(3)
C7 C1 C2 C3 178.08(16)
C1 C2 C3 C4 -0.6(3)
C2 C3 C4 C5 1.1(3)
C3 C4 C5 C6 -1.0(3)
C4 C5 C6 C1 0.2(3)
C2 C1 C6 C5 0.3(3)
C7 C1 C6 C5 -177.85(16)
C2 C1 C7 O1 -145.44(16)
C6 C1 C7 O1 32.8(2)
C2 C1 C7 C8 145.16(17)
C6 C1 C7 C8 -36.6(2)
C1 C7 C8 O1 104.42(19)
O1 C7 C8 C9 103.64(19)
C1 C7 C8 C9 -151.94(17)
O1 C8 C9 O2 13.6(2)
C7 C8 C9 O2 -53.4(2)
O1 C8 C9 C10 -166.61(14)
C7 C8 C9 C10 126.42(17)
O2 C9 C10 C15 174.22(16)
C8 C9 C10 C15 -5.6(2)
O2 C9 C10 C11 -6.2(2)
C8 C9 C10 C11 174.02(14)
C15 C10 C11 C12 -0.2(2)
C9 C10 C11 C12 -179.89(16)
C10 C11 C12 C13 0.3(3)
C11 C12 C13 C14 -0.2(3)
C12 C13 C14 C15 0.0(3)
C13 C14 C15 C10 0.0(3)
C11 C10 C15 C14 0.1(2)
C9 C10 C15 C14 179.70(16)
C1 C7 O1 C8 -114.47(18)
C9 C8 O1 C7 -110.00(18)

loop_
_cod_related_entry_id
_cod_related_entry_database
_cod_related_entry_code
1 ChemSpider 83258
